data_7158530
loop_
_publ_author_name
'Ure, Elizabeth M.'
'Harris, Lawrence D.'
'Cameron, Scott A.'
'Weymouth-Wilson, Alex'
'Furneaux, Richard H.'
'Pitman, Janet L.'
'Hinkley, Simon F.'
'Luxenburger, Andreas'

_publ_section_title
;
 Synthesis of 12\b-methyl-18-<i>nor</i>-avicholic acid analogues as
 potential TGR5 agonists.
;
_journal_issue 17
_journal_name_full 'Organic &amp; biomolecular chemistry'
_journal_page_first 3511
_journal_page_last 3527
_journal_paper_doi 10.1039/d1ob02401a
_journal_volume 20
_journal_year 2022
_chemical_absolute_configuration rmad
_chemical_formula_moiety 'C24 H38 O5, 0.191(C H4 O), 1.809(H2 O)'
_chemical_formula_sum 'C24.19 H42.38 O7'
_chemical_formula_weight 445.27
_space_group_IT_number 19
_space_group_name_Hall 'P 2ac 2ab'
_space_group_name_H-M_alt 'P 21 21 21'
_symmetry_cell_setting orthorhombic
_symmetry_Int_Tables_number 19
_symmetry_space_group_name_Hall 'P 2ac 2ab'
_symmetry_space_group_name_H-M 'P 21 21 21'
_atom_sites_solution_hydrogens mixed
_atom_sites_solution_primary direct
_audit_update_record
;
2021-10-15 deposited with the CCDC.	2022-02-11 downloaded from the CCDC.
;
_cell_angle_alpha 90
_cell_angle_beta 90
_cell_angle_gamma 90
_cell_formula_units_Z 4
_cell_length_a 8.31799(11)
_cell_length_b 10.12992(17)
_cell_length_c 28.0673(4)
_cell_measurement_reflns_used 18277
_cell_measurement_temperature 120(2)
_cell_measurement_theta_max 73.585
_cell_measurement_theta_min 4.602
_cell_volume 2364.97(6)
_computing_cell_refinement 'CrysAlisPro 1.171.38.46 (Rigaku OD, 2015)'
_computing_data_collection 'CrysAlisPro 1.171.38.46 (Rigaku OD, 2015)'
_computing_data_reduction 'CrysAlisPro 1.171.38.46 (Rigaku OD, 2015)'
_computing_structure_refinement 'SHELXL-2018/3 (Sheldrick, 2018)'
_diffrn_ambient_environment N~2~
_diffrn_ambient_temperature 120(2)
_diffrn_detector 'CCD plate'
_diffrn_detector_area_resol_mean 16.1712
_diffrn_detector_type EosS2
_diffrn_measured_fraction_theta_full 1
_diffrn_measured_fraction_theta_max 1
_diffrn_measurement_device 'four-circle diffractometer'
_diffrn_measurement_device_type 'SuperNova, Dual, Cu at zero, EosS2'
_diffrn_measurement_method '\w scans'
_diffrn_orient_matrix_type 'CrysAlisPro convention (1999,Acta A55,543-557)'
_diffrn_orient_matrix_UB_11 0.0135134
_diffrn_orient_matrix_UB_12 0.1093585
_diffrn_orient_matrix_UB_13 0.0379545
_diffrn_orient_matrix_UB_21 0.0255743
_diffrn_orient_matrix_UB_22 0.1033019
_diffrn_orient_matrix_UB_23 -0.0395843
_diffrn_orient_matrix_UB_31 -0.1828424
_diffrn_orient_matrix_UB_32 0.0224761
_diffrn_orient_matrix_UB_33 -0.0027363
_diffrn_radiation_monochromator mirror
_diffrn_radiation_probe x-ray
_diffrn_radiation_type CuK\a
_diffrn_radiation_wavelength 1.54184
_diffrn_reflns_av_R_equivalents 0.0368
_diffrn_reflns_av_unetI/netI 0.0422
_diffrn_reflns_Laue_measured_fraction_full 1
_diffrn_reflns_Laue_measured_fraction_max 1
_diffrn_reflns_limit_h_max 6
_diffrn_reflns_limit_h_min -10
_diffrn_reflns_limit_k_max 12
_diffrn_reflns_limit_k_min -12
_diffrn_reflns_limit_l_max 34
_diffrn_reflns_limit_l_min -34
_diffrn_reflns_number 34923
_diffrn_reflns_point_group_measured_fraction_full 1
_diffrn_reflns_point_group_measured_fraction_max 0.999
_diffrn_reflns_theta_full 67.684
_diffrn_reflns_theta_max 73.642
_diffrn_reflns_theta_min 4.641
_diffrn_source 'micro-focus sealed X-ray tube'
_diffrn_source_type 'SuperNova (Cu) X-ray Source'
_exptl_absorpt_coefficient_mu 0.732
_exptl_absorpt_correction_T_max 1
_exptl_absorpt_correction_T_min 0.83527
_exptl_absorpt_correction_type multi-scan
_exptl_absorpt_process_details
;
        CrysAlisPro 1.171.38.46 (Rigaku Oxford Diffraction, 2015)
        Empirical absorption correction using spherical harmonics,
 implemented in SCALE3 ABSPACK scaling algorithm.
;
_exptl_crystal_colour colourless
_exptl_crystal_density_diffrn 1.251
_exptl_crystal_description block
_exptl_crystal_F_000 974
_exptl_crystal_size_max 0.5
_exptl_crystal_size_mid 0.2
_exptl_crystal_size_min 0.1
_refine_diff_density_max 0.165
_refine_diff_density_min -0.223
_refine_diff_density_rms 0.036
_refine_ls_abs_structure_details
;
 Flack x determined using 1954 quotients [(I+)-(I-)]/[(I+)+(I-)]
 (Parsons, Flack and Wagner, Acta Cryst. B69 (2013) 249-259).
;
_refine_ls_abs_structure_Flack -0.03(5)
_refine_ls_extinction_method none
_refine_ls_goodness_of_fit_ref 1.044
_refine_ls_hydrogen_treatment constr
_refine_ls_matrix_type full
_refine_ls_number_parameters 376
_refine_ls_number_reflns 4791
_refine_ls_number_restraints 45
_refine_ls_restrained_S_all 1.101
_refine_ls_R_factor_all 0.0378
_refine_ls_R_factor_gt 0.0369
_refine_ls_shift/su_max 0.001
_refine_ls_shift/su_mean 0
_refine_ls_structure_factor_coef Fsqd
_refine_ls_weighting_details 'w=1/[\s^2^(Fo^2^)+(0.0524P)^2^+0.6584P] where P=(Fo^2^+2Fc^2^)/3'
_refine_ls_weighting_scheme calc
_refine_ls_wR_factor_gt 0.0966
_refine_ls_wR_factor_ref 0.0975
_reflns_Friedel_coverage 0.741
_reflns_Friedel_fraction_full 1
_reflns_Friedel_fraction_max 0.998
_reflns_number_gt 4677
_reflns_number_total 4791
_reflns_threshold_expression 'I > 2\s(I)'
_cod_data_source_file d1ob02401a2.cif
_cod_data_source_block 36-37-emu-dp63b
_cod_depositor_comments 'Adding full bibliography for 7158525--7158531.cif.'
_cod_database_code 7158530
_shelx_estimated_absorpt_t_min 0.711
_shelx_estimated_absorpt_t_max 0.93
_shelx_shelxl_version_number 2018/3

loop_
_symmetry_equiv_pos_as_xyz
'x, y, z'
'-x+1/2, -y, z+1/2'
'-x, y+1/2, -z+1/2'
'x+1/2, -y+1/2, -z'

loop_
_atom_site_label
_atom_site_type_symbol
_atom_site_fract_x
_atom_site_fract_y
_atom_site_fract_z
_atom_site_U_iso_or_equiv
_atom_site_adp_type
_atom_site_occupancy
_atom_site_site_symmetry_order
_atom_site_calc_flag
_atom_site_refinement_flags_posn
_atom_site_refinement_flags_adp
_atom_site_refinement_flags_occupancy
_atom_site_disorder_assembly
_atom_site_disorder_group
O1 O 1.11351(16) -0.10333(15) -0.01408(5) 0.0277(3) Uani 1 1 d . . . . .
H1X H 1.045362 -0.1634 -0.009849 0.033 Uiso 1 1 calc R U . . .
O2 O 0.60164(16) -0.08594(13) 0.08667(5) 0.0226(3) Uani 1 1 d . . . . .
H2X H 0.551401 -0.099949 0.061203 0.027 Uiso 1 1 calc R U . . .
C1 C 0.8858(3) 0.3204(2) 0.10353(9) 0.0372(5) Uani 1 1 d . . . . .
H1A H 0.961009 0.348478 0.128438 0.045 Uiso 1 1 calc R U . . .
H1B H 0.775505 0.32637 0.115592 0.045 Uiso 1 1 calc R U . . .
H1C H 0.897655 0.377895 0.075658 0.045 Uiso 1 1 calc R U . . .
C2 C 0.9225(2) 0.1768(2) 0.08924(7) 0.0254(4) Uani 1 1 d . . . . .
C3 C 1.1020(3) 0.1735(2) 0.07532(8) 0.0304(5) Uani 1 1 d . . . . .
H3A H 1.12326 0.246664 0.05281 0.036 Uiso 1 1 calc R U . . .
H3B H 1.167118 0.189685 0.104255 0.036 Uiso 1 1 calc R U . . .
C4 C 1.1577(2) 0.0451(2) 0.05263(7) 0.0279(4) Uani 1 1 d . . . . .
H4A H 1.272665 0.052166 0.043894 0.033 Uiso 1 1 calc R U . . .
H4B H 1.145873 -0.028128 0.075716 0.033 Uiso 1 1 calc R U . . .
C5 C 1.0587(2) 0.0164(2) 0.00854(7) 0.0240(4) Uani 1 1 d . . . . .
H5 H 1.075184 0.090726 -0.014385 0.029 Uiso 1 1 calc R U . . .
C6 C 0.8810(2) 0.0111(2) 0.02083(7) 0.0232(4) Uani 1 1 d . . . . .
H6A H 0.861234 -0.063859 0.042684 0.028 Uiso 1 1 calc R U . . .
H6B H 0.818215 -0.00436 -0.008603 0.028 Uiso 1 1 calc R U . . .
C7 C 0.8234(2) 0.1393(2) 0.04446(7) 0.0246(4) Uani 1 1 d . . . . .
H7 H 0.840707 0.211491 0.020689 0.03 Uiso 1 1 calc R U . . .
C8 C 0.6424(2) 0.1375(2) 0.05557(7) 0.0256(4) Uani 1 1 d . . . . .
H8A H 0.606605 0.229143 0.061759 0.031 Uiso 1 1 calc R U . . .
H8B H 0.584173 0.105553 0.02705 0.031 Uiso 1 1 calc R U . . .
C9 C 0.5949(2) 0.05193(19) 0.09797(7) 0.0218(4) Uani 1 1 d . . . . .
H9 H 0.481301 0.073861 0.106583 0.026 Uiso 1 1 calc R U . . .
C10 C 0.7004(2) 0.0784(2) 0.14184(7) 0.0227(4) Uani 1 1 d D . . . .
H10 H 0.673586 0.169518 0.153017 0.027 Uiso 1 1 calc R U . A 1
C11 C 0.8818(2) 0.0783(2) 0.13005(7) 0.0226(4) Uani 1 1 d . . . . .
H11 H 0.911001 -0.012325 0.118883 0.027 Uiso 1 1 calc R U . B 1
O3 O 0.4029(3) -0.1435(2) 0.26922(7) 0.0417(6) Uani 0.809(3) 1 d D . P C 1
C12 C 0.9783(5) 0.1066(7) 0.17553(14) 0.0250(10) Uani 0.809(3) 1 d D . P C 1
H12A H 1.094398 0.101465 0.167986 0.03 Uiso 0.809(3) 1 calc R U P C 1
H12B H 0.95509 0.197857 0.186131 0.03 Uiso 0.809(3) 1 calc R U P C 1
C13 C 0.9414(3) 0.0114(5) 0.21659(10) 0.0258(8) Uani 0.809(3) 1 d D . P C 1
H13 H 0.96624 -0.080468 0.205766 0.031 Uiso 0.809(3) 1 calc R U P C 1
C14 C 1.0495(4) 0.0438(6) 0.25912(10) 0.0352(8) Uani 0.809(3) 1 d D . P C 1
H14A H 1.161419 0.049737 0.248466 0.042 Uiso 0.809(3) 1 calc R U P C 1
H14B H 1.039673 -0.025977 0.283143 0.042 Uiso 0.809(3) 1 calc R U P C 1
H14C H 1.016481 0.128312 0.272997 0.042 Uiso 0.809(3) 1 calc R U P C 1
C15 C 0.7609(3) 0.0201(3) 0.22739(8) 0.0208(5) Uani 0.809(3) 1 d D . P C 1
H15 H 0.736953 0.114049 0.235697 0.025 Uiso 0.809(3) 1 calc R U P C 1
C16 C 0.6619(5) -0.0138(6) 0.18263(12) 0.0221(11) Uani 0.809(3) 1 d D . P C 1
H16 H 0.68925 -0.105872 0.172625 0.027 Uiso 0.809(3) 1 calc R U P C 1
C17 C 0.4891(4) -0.0129(6) 0.20111(13) 0.0233(9) Uani 0.809(3) 1 d D . P C 1
H17A H 0.448356 0.078313 0.205027 0.028 Uiso 0.809(3) 1 calc R U P C 1
H17B H 0.416322 -0.062377 0.179685 0.028 Uiso 0.809(3) 1 calc R U P C 1
C18 C 0.5079(3) -0.0819(3) 0.24898(9) 0.0241(5) Uani 0.809(3) 1 d D . P C 1
C19 C 0.6826(3) -0.0670(2) 0.26608(8) 0.0216(5) Uani 0.809(3) 1 d D . P C 1
H19 H 0.733591 -0.156129 0.26375 0.026 Uiso 0.809(3) 1 calc R U P C 1
C20 C 0.6970(3) -0.0228(3) 0.31856(8) 0.0210(5) Uani 0.809(3) 1 d D . P C 1
H20 H 0.814372 -0.021244 0.326309 0.025 Uiso 0.809(3) 1 calc R U P C 1
C21 C 0.6189(3) -0.1216(3) 0.35275(9) 0.0300(6) Uani 0.809(3) 1 d D . P C 1
H21A H 0.502036 -0.109616 0.352383 0.036 Uiso 0.809(3) 1 calc R U P C 1
H21B H 0.659628 -0.106766 0.385074 0.036 Uiso 0.809(3) 1 calc R U P C 1
H21C H 0.645157 -0.211707 0.34267 0.036 Uiso 0.809(3) 1 calc R U P C 1
C22 C 0.6339(4) 0.1170(3) 0.32673(10) 0.0319(6) Uani 0.809(3) 1 d D . P C 1
H22A H 0.517618 0.119155 0.319247 0.038 Uiso 0.809(3) 1 calc R U P C 1
H22B H 0.688971 0.17795 0.304502 0.038 Uiso 0.809(3) 1 calc R U P C 1
C23 C 0.6595(4) 0.1672(4) 0.37892(13) 0.0379(9) Uani 0.809(3) 1 d D . P C 1
H23A H 0.625845 0.260846 0.380827 0.045 Uiso 0.809(3) 1 calc R U P C 1
H23B H 0.589431 0.115833 0.400575 0.045 Uiso 0.809(3) 1 calc R U P C 1
C24 C 0.8305(5) 0.1559(4) 0.39576(13) 0.0365(14) Uani 0.809(3) 1 d D . P C 1
O4 O 0.8699(5) 0.0911(5) 0.43016(13) 0.0421(11) Uani 0.809(3) 1 d D . P C 1
O5 O 0.9440(3) 0.2161(3) 0.37030(9) 0.0458(6) Uani 0.809(3) 1 d D . P C 1
H5X H 1.04001 0.204593 0.378244 0.055 Uiso 0.809 1 d . U P C 1
O103 O 0.4169(10) 0.1424(11) 0.2509(4) 0.049(3) Uani 0.191(3) 1 d D . P C 2
C112 C 0.987(3) 0.077(2) 0.1763(7) 0.026(7) Uiso 0.191(3) 1 d D . P C 2
H12C H 1.100284 0.066715 0.166386 0.032 Uiso 0.191(3) 1 calc R U P C 2
H12D H 0.977119 0.165195 0.191277 0.032 Uiso 0.191(3) 1 calc R U P C 2
C113 C 0.9533(13) -0.0252(14) 0.2145(5) 0.021(4) Uiso 0.191(3) 1 d D . P C 2
H113 H 0.984702 -0.112367 0.20058 0.025 Uiso 0.191(3) 1 calc R U P C 2
C114 C 1.0556(19) -0.0072(16) 0.2588(6) 0.036(5) Uiso 0.191(3) 1 d D . P C 2
H14D H 1.035957 0.08047 0.272342 0.043 Uiso 0.191(3) 1 calc R U P C 2
H14E H 1.169447 -0.015642 0.250372 0.043 Uiso 0.191(3) 1 calc R U P C 2
H14F H 1.027325 -0.074923 0.282298 0.043 Uiso 0.191(3) 1 calc R U P C 2
C115 C 0.7766(12) -0.0340(13) 0.2250(4) 0.033(4) Uiso 0.191(3) 1 d D . P C 2
H115 H 0.757913 -0.12166 0.24043 0.04 Uiso 0.191(3) 1 calc R U P C 2
C116 C 0.6759(18) -0.0322(16) 0.1788(4) 0.040(10) Uiso 0.191(3) 1 d D . P C 2
H116 H 0.695794 -0.117894 0.162053 0.047 Uiso 0.191(3) 1 calc R U P C 2
C117 C 0.5073(16) -0.040(2) 0.2004(6) 0.024(6) Uiso 0.191(3) 1 d D . P C 2
H11D H 0.422908 -0.020349 0.176522 0.029 Uiso 0.191(3) 1 calc R U P C 2
H11E H 0.486332 -0.126871 0.215118 0.029 Uiso 0.191(3) 1 calc R U P C 2
C118 C 0.5207(10) 0.0689(10) 0.2375(4) 0.030(3) Uani 0.191(3) 1 d D . P C 2
C119 C 0.6941(10) 0.0702(10) 0.2566(3) 0.023(2) Uani 0.191(3) 1 d D . P C 2
H119 H 0.742813 0.158335 0.249665 0.028 Uiso 0.191(3) 1 calc R U P C 2
C120 C 0.6998(14) 0.0465(12) 0.3109(3) 0.031(3) Uiso 0.191(3) 1 d D U P C 2
H120 H 0.814215 0.02844 0.319626 0.038 Uiso 0.191(3) 1 calc R U P C 2
C121 C 0.6002(18) -0.0716(12) 0.3271(5) 0.044(3) Uiso 0.191(3) 1 d D U P C 2
H21D H 0.486583 -0.055804 0.319899 0.053 Uiso 0.191(3) 1 calc R U P C 2
H21E H 0.613411 -0.083846 0.361562 0.053 Uiso 0.191(3) 1 calc R U P C 2
H21F H 0.636684 -0.151085 0.31043 0.053 Uiso 0.191(3) 1 calc R U P C 2
C122 C 0.6505(19) 0.1746(13) 0.3356(4) 0.042(4) Uiso 0.191(3) 1 d D U P C 2
H12F H 0.542463 0.202164 0.324703 0.05 Uiso 0.191(3) 1 calc R U P C 2
H12G H 0.727826 0.245647 0.327792 0.05 Uiso 0.191(3) 1 calc R U P C 2
C123 C 0.649(2) 0.149(3) 0.3911(5) 0.081(10) Uiso 0.191(3) 1 d D U P C 2
H12H H 0.579789 0.213335 0.408147 0.098 Uiso 0.191(3) 1 calc R U P C 2
H12I H 0.615405 0.058166 0.399043 0.098 Uiso 0.191(3) 1 calc R U P C 2
C124 C 0.829(2) 0.173(3) 0.4007(8) 0.070(12) Uiso 0.191(3) 1 d D U P C 2
O104 O 0.890(3) 0.112(2) 0.4322(8) 0.056(8) Uiso 0.191(3) 1 d D U P C 2
O105 O 0.8687(11) 0.2625(8) 0.3677(3) 0.0233(17) Uiso 0.191(3) 1 d D U P C 2
H105 H 0.96665 0.272244 0.369317 0.028 Uiso 0.191 1 d . U P C 2
O31 O 1.2444(3) 0.1818(2) 0.39477(8) 0.0398(6) Uani 0.809(3) 1 d . . P C 1
H31X H 1.296034 0.139915 0.414966 0.048 Uiso 0.809 1 d . U P C 1
H31Y H 1.263608 0.259238 0.400164 0.048 Uiso 0.809 1 d . U P C 1
O41 O 1.1626(10) 0.2414(8) 0.3924(3) 0.0236(17) Uiso 0.191(3) 1 d . . P C 2
H41 H 1.244624 0.275172 0.404719 0.028 Uiso 0.191 1 d . U P C 2
C41 C 1.2284(13) 0.1242(11) 0.3712(4) 0.025(2) Uiso 0.191(3) 1 d . . P C 2
H41A H 1.277862 0.14639 0.340584 0.029 Uiso 0.191(3) 1 calc R U P C 2
H41B H 1.142303 0.059587 0.366188 0.029 Uiso 0.191(3) 1 calc R U P C 2
H41C H 1.309828 0.086509 0.392489 0.029 Uiso 0.191(3) 1 calc R U P C 2
O51 O 1.06146(18) 0.16551(16) 0.50505(5) 0.0317(3) Uani 1 1 d . . . . .
H51X H 1.022656 0.144536 0.479336 0.038 Uiso 1 1 d . U . . .
H51Y H 1.157492 0.149667 0.502496 0.038 Uiso 1 1 d . U . . .

loop_
_atom_site_aniso_label
_atom_site_aniso_U_11
_atom_site_aniso_U_22
_atom_site_aniso_U_33
_atom_site_aniso_U_23
_atom_site_aniso_U_13
_atom_site_aniso_U_12
O1 0.0212(7) 0.0356(8) 0.0264(7) -0.0021(6) 0.0035(5) -0.0037(6)
O2 0.0210(6) 0.0256(7) 0.0212(6) 0.0008(5) -0.0046(5) -0.0025(6)
C1 0.0395(12) 0.0283(11) 0.0437(13) -0.0031(10) 0.0058(10) -0.0086(10)
C2 0.0248(10) 0.0277(10) 0.0239(9) 0.0002(8) 0.0019(8) -0.0079(8)
C3 0.0242(10) 0.0407(11) 0.0264(10) -0.0032(9) 0.0027(8) -0.0122(9)
C4 0.0176(9) 0.0428(12) 0.0233(9) -0.0018(8) -0.0001(8) -0.0056(8)
C5 0.0199(9) 0.0326(10) 0.0196(8) 0.0029(8) 0.0010(7) -0.0032(8)
C6 0.0186(8) 0.0319(10) 0.0191(8) 0.0023(8) -0.0009(7) -0.0029(8)
C7 0.0238(10) 0.0273(10) 0.0228(9) 0.0055(8) -0.0013(7) -0.0037(8)
C8 0.0237(9) 0.0272(9) 0.0260(10) 0.0050(8) -0.0017(7) 0.0012(8)
C9 0.0176(8) 0.0255(9) 0.0221(9) 0.0004(7) -0.0001(7) 0.0002(7)
C10 0.0182(8) 0.0301(9) 0.0199(9) -0.0020(8) 0.0003(7) -0.0025(7)
C11 0.0186(9) 0.0307(9) 0.0184(8) -0.0015(7) 0.0003(7) -0.0034(8)
O3 0.0337(11) 0.0617(14) 0.0298(10) 0.0112(10) -0.0019(8) -0.0197(10)
C12 0.0142(15) 0.040(3) 0.0205(17) -0.0026(15) -0.0012(9) -0.0042(17)
C13 0.0220(15) 0.035(2) 0.0204(14) -0.0043(13) -0.0013(9) 0.0087(13)
C14 0.0188(14) 0.066(3) 0.0210(14) 0.0002(15) -0.0032(9) 0.0020(15)
C15 0.0171(11) 0.0285(15) 0.0166(12) -0.0014(10) -0.0010(9) -0.0024(11)
C16 0.0159(14) 0.0365(18) 0.0139(15) -0.0006(12) 0.0000(9) -0.0033(12)
C17 0.0168(14) 0.031(2) 0.0227(17) 0.0016(13) -0.0002(10) -0.0015(14)
C18 0.0207(11) 0.0300(12) 0.0215(11) 0.0012(10) 0.0018(9) -0.0036(10)
C19 0.0219(11) 0.0241(11) 0.0188(11) 0.0007(9) -0.0018(9) 0.0019(9)
C20 0.0207(11) 0.0246(13) 0.0176(11) 0.0012(10) 0.0005(8) 0.0035(10)
C21 0.0339(14) 0.0348(13) 0.0213(12) 0.0104(11) -0.0040(10) -0.0014(12)
C22 0.0461(17) 0.0278(15) 0.0217(12) 0.0043(11) 0.0035(11) 0.0142(13)
C23 0.057(2) 0.0318(15) 0.0249(14) 0.0031(13) 0.0211(14) 0.0175(14)
C24 0.058(3) 0.0300(16) 0.0218(16) -0.0147(14) 0.0222(14) -0.0142(14)
O4 0.0345(15) 0.0514(19) 0.0403(17) -0.0096(13) 0.0156(10) -0.0204(15)
O5 0.0397(13) 0.0555(14) 0.0422(12) 0.0093(11) 0.0066(10) -0.0111(12)
O103 0.028(4) 0.069(7) 0.051(6) -0.012(5) 0.002(4) 0.017(5)
C118 0.022(5) 0.035(6) 0.033(6) 0.004(5) 0.010(4) -0.006(5)
C119 0.021(5) 0.026(5) 0.023(5) -0.005(4) 0.005(4) -0.001(4)
O31 0.0378(12) 0.0470(13) 0.0344(12) -0.0011(10) 0.0007(9) -0.0161(11)
O51 0.0227(7) 0.0402(8) 0.0323(8) 0.0016(6) 0.0065(6) 0.0012(6)

loop_
_atom_type_symbol
_atom_type_description
_atom_type_scat_dispersion_real
_atom_type_scat_dispersion_imag
_atom_type_scat_source
C C 0.0181 0.0091 'International Tables Vol C Tables 4.2.6.8 and 6.1.1.4'
H H 0 0 'International Tables Vol C Tables 4.2.6.8 and 6.1.1.4'
O O 0.0492 0.0322 'International Tables Vol C Tables 4.2.6.8 and 6.1.1.4'

loop_
_geom_angle_atom_site_label_1
_geom_angle_atom_site_label_2
_geom_angle_atom_site_label_3
_geom_angle
_geom_angle_site_symmetry_1
_geom_angle_site_symmetry_3
_geom_angle_publ_flag
C1 C2 C3 106.13(17) . . ?
C1 C2 C7 109.70(19) . . ?
C3 C2 C7 107.70(16) . . ?
C1 C2 C11 111.77(17) . . ?
C3 C2 C11 112.51(17) . . ?
C7 C2 C11 108.91(15) . . ?
C4 C3 C2 114.79(17) . . ?
C5 C4 C3 109.93(18) . . ?
O1 C5 C4 110.44(16) . . ?
O1 C5 C6 112.21(16) . . ?
C4 C5 C6 110.50(16) . . ?
C5 C6 C7 111.86(16) . . ?
C6 C7 C8 112.54(16) . . ?
C6 C7 C2 113.02(16) . . ?
C8 C7 C2 111.05(16) . . ?
C9 C8 C7 114.77(16) . . ?
O2 C9 C8 111.79(15) . . ?
O2 C9 C10 108.97(15) . . ?
C8 C9 C10 112.23(16) . . ?
C16 C10 C9 112.22(18) . . ?
C9 C10 C116 109.7(5) . . ?
C16 C10 C11 111.6(2) . . ?
C9 C10 C11 112.73(16) . . ?
C116 C10 C11 105.8(6) . . ?
C12 C11 C10 109.4(2) . . ?
C12 C11 C2 112.2(2) . . ?
C10 C11 C2 111.70(16) . . ?
C10 C11 C112 111.6(8) . . ?
C2 C11 C112 119.6(6) . . ?
C13 C12 C11 113.7(3) . . ?
C14 C13 C12 109.5(3) . . ?
C14 C13 C15 114.1(3) . . ?
C12 C13 C15 107.9(3) . . ?
C13 C15 C16 110.4(3) . . ?
C13 C15 C19 121.3(3) . . ?
C16 C15 C19 102.76(19) . . ?
C10 C16 C17 116.9(4) . . ?
C10 C16 C15 111.5(3) . . ?
C17 C16 C15 103.0(3) . . ?
C18 C17 C16 101.6(3) . . ?
O3 C18 C17 125.1(2) . . ?
O3 C18 C19 125.8(2) . . ?
C17 C18 C19 109.1(2) . . ?
C18 C19 C15 103.62(18) . . ?
C18 C19 C20 113.56(19) . . ?
C15 C19 C20 118.2(2) . . ?
C22 C20 C21 111.5(2) . . ?
C22 C20 C19 112.6(2) . . ?
C21 C20 C19 112.1(2) . . ?
C20 C22 C23 113.3(2) . . ?
C24 C23 C22 113.4(3) . . ?
O4 C24 O5 118.9(4) . . ?
O4 C24 C23 123.2(3) . . ?
O5 C24 C23 117.8(3) . . ?
C113 C112 C11 119.3(15) . . ?
C115 C113 C112 111.0(11) . . ?
C115 C113 C114 113.2(10) . . ?
C112 C113 C114 113.3(12) . . ?
C113 C115 C119 120.6(9) . . ?
C113 C115 C116 111.4(9) . . ?
C119 C115 C116 103.6(8) . . ?
C117 C116 C10 115.1(14) . . ?
C117 C116 C115 99.4(8) . . ?
C10 C116 C115 120.1(11) . . ?
C118 C117 C116 99.7(10) . . ?
O103 C118 C117 127.7(9) . . ?
O103 C118 C119 124.1(9) . . ?
C117 C118 C119 108.3(7) . . ?
C118 C119 C115 102.2(6) . . ?
C118 C119 C120 111.8(7) . . ?
C115 C119 C120 116.7(8) . . ?
C121 C120 C122 112.6(9) . . ?
C121 C120 C119 113.6(9) . . ?
C122 C120 C119 108.0(9) . . ?
C120 C122 C123 108.3(11) . . ?
C124 C123 C122 98.0(10) . . ?
O104 C124 O105 139.2(15) . . ?
O104 C124 C123 117.8(13) . . ?
O105 C124 C123 103.0(10) . . ?

loop_
_geom_bond_atom_site_label_1
_geom_bond_atom_site_label_2
_geom_bond_distance
_geom_bond_site_symmetry_2
_geom_bond_publ_flag
O1 C5 1.443(3) . ?
O2 C9 1.433(2) . ?
C1 C2 1.540(3) . ?
C2 C3 1.543(3) . ?
C2 C7 1.550(3) . ?
C2 C11 1.556(3) . ?
C3 C4 1.520(3) . ?
C4 C5 1.515(3) . ?
C5 C6 1.518(3) . ?
C6 C7 1.535(3) . ?
C7 C8 1.538(3) . ?
C8 C9 1.524(3) . ?
C9 C10 1.536(3) . ?
C10 C16 1.512(3) . ?
C10 C116 1.540(12) . ?
C10 C11 1.545(2) . ?
C11 C12 1.535(5) . ?
C11 C112 1.56(2) . ?
O3 C18 1.215(3) . ?
C12 C13 1.534(5) . ?
C13 C14 1.530(3) . ?
C13 C15 1.535(3) . ?
C15 C16 1.541(3) . ?
C15 C19 1.543(3) . ?
C16 C17 1.528(5) . ?
C17 C18 1.523(5) . ?
C18 C19 1.538(3) . ?
C19 C20 1.544(3) . ?
C20 C22 1.528(4) . ?
C20 C21 1.531(4) . ?
C22 C23 1.565(4) . ?
C23 C24 1.504(5) . ?
C24 O4 1.213(4) . ?
C24 O5 1.332(4) . ?
O103 C118 1.201(9) . ?
C112 C113 1.517(10) . ?
C113 C115 1.502(9) . ?
C113 C114 1.518(9) . ?
C115 C119 1.540(9) . ?
C115 C116 1.545(9) . ?
C116 C117 1.530(10) . ?
C117 C118 1.521(10) . ?
C118 C119 1.539(8) . ?
C119 C120 1.543(9) . ?
C120 C121 1.525(10) . ?
C120 C122 1.527(10) . ?
C122 C123 1.577(11) . ?
C123 C124 1.539(11) . ?
C124 O104 1.189(9) . ?
C124 O105 1.339(10) . ?
O41 C41 1.436(13) . ?

loop_
_geom_hbond_atom_site_label_D
_geom_hbond_atom_site_label_H
_geom_hbond_atom_site_label_A
_geom_hbond_distance_DH
_geom_hbond_distance_HA
_geom_hbond_distance_DA
_geom_hbond_angle_DHA
_geom_hbond_site_symmetry_A
_geom_hbond_publ_flag
O1 H1X O51 0.84 1.95 2.769(2) 163.7 3_745 yes
O2 H2X O51 0.84 1.95 2.782(2) 169.8 2_654 yes
O5^a H5X^a O31^a 0.84 1.78 2.615(4) 179.4 . yes
O105^b H105^b O41^b 0.82 1.78 2.550(12) 154.9 . yes
O31^a H31X^a O1 0.83 2.16 2.928(3) 154.1 2_755 yes
O31^a H31Y^a O2 0.81 1.96 2.729(3) 156.4 3_755 yes
O41^b H41^b O2 0.84 1.92 2.693(8) 153.5 3_755 yes
O51 H51X O4^a 0.82 1.95 2.743(5) 162.1 . yes
O51 H51X O104^b 0.82 1.75 2.55(2) 164 . yes
O51 H51Y O1 0.82 2.02 2.827(2) 171.3 2_755 yes
